data_4032757
loop_
_publ_author_name
'Hua, Ying-Xi'
'Shao, Yongliang'
'Wang, Ya-Wen'
'Peng, Yu'

_publ_section_title
;
 A Series of Fluorescent and Colorimetric Chemodosimeters for Selective
 Recognition of Cyanide Based on the FRET Mechanism.
;
_journal_issue 12
_journal_name_full 'The Journal of organic chemistry'
_journal_page_first 6259
_journal_page_last 6267
_journal_paper_doi 10.1021/acs.joc.7b00850
_journal_volume 82
_journal_year 2017
_chemical_formula_moiety 'C24 H14 N2 S'
_chemical_formula_sum 'C24 H14 N2 S'
_chemical_formula_weight 362.43
_chemical_name_systematic
;
 ? 
;
_space_group_crystal_system monoclinic
_space_group_IT_number 14
_space_group_name_Hall '-P 2ybc'
_space_group_name_H-M_alt 'P 1 21/c 1'
_symmetry_space_group_name_Hall '-P 2ybc'
_symmetry_space_group_name_H-M 'P 1 21/c 1'
_atom_sites_solution_hydrogens geom
_atom_sites_solution_primary direct
_atom_sites_solution_secondary difmap
_audit_creation_date 2014-09-17
_audit_creation_method
;
Olex2 1.2
(compiled 2014.08.28 svn.r2986 for OlexSys, GUI svn.r4874)
;
_cell_angle_alpha 90.00
_cell_angle_beta 111.927(5)
_cell_angle_gamma 90.00
_cell_formula_units_Z 4
_cell_length_a 12.0615(5)
_cell_length_b 13.9829(5)
_cell_length_c 11.3318(5)
_cell_measurement_reflns_used 2392
_cell_measurement_temperature 150.00(10)
_cell_measurement_theta_max 27.9840
_cell_measurement_theta_min 3.9160
_cell_volume 1772.91(14)
_computing_cell_refinement
;
CrysAlisPro, Agilent Technologies,
Version 1.171.36.28 (release 01-02-2013 CrysAlis171 .NET)
(compiled Feb  1 2013,16:14:44)
;
_computing_data_collection
;
CrysAlisPro, Agilent Technologies,
Version 1.171.36.28 (release 01-02-2013 CrysAlis171 .NET)
(compiled Feb  1 2013,16:14:44)
;
_computing_data_reduction
;
CrysAlisPro, Agilent Technologies,
Version 1.171.36.28 (release 01-02-2013 CrysAlis171 .NET)
(compiled Feb  1 2013,16:14:44)
;
_computing_molecular_graphics 'Olex2 (Dolomanov et al., 2009)'
_computing_publication_material 'Olex2 (Dolomanov et al., 2009)'
_computing_structure_refinement 'ShelXL (Sheldrick, 2008)'
_computing_structure_solution 'ShelXS (Sheldrick, 2008)'
_diffrn_ambient_temperature 150.00(10)
_diffrn_detector_area_resol_mean 16.0733
_diffrn_measured_fraction_theta_full 0.996
_diffrn_measured_fraction_theta_max 0.996
_diffrn_measurement_details
;
#__ type_ start__ end____ width___ exp.time_
  1 omega   -3.00   23.40   1.2000    9.0000
omega____ theta____ kappa____ phi______ frames
    -      -16.3571  -99.0000  -90.0000 22

#__ type_ start__ end____ width___ exp.time_
  2 omega  -16.00   21.20   1.2000    9.0000
omega____ theta____ kappa____ phi______ frames
    -      -16.3571  -99.0000   90.0000 31

#__ type_ start__ end____ width___ exp.time_
  3 omega   44.00   86.00   1.2000    9.0000
omega____ theta____ kappa____ phi______ frames
    -       19.7946  178.0000  120.0000 35

#__ type_ start__ end____ width___ exp.time_
  4 omega  -48.00   72.00   1.2000    9.0000
omega____ theta____ kappa____ phi______ frames
    -       19.7946    0.0000    0.0000 100
;
_diffrn_measurement_device_type 'SuperNova, Dual, Cu at zero, Eos'
_diffrn_measurement_method '\w scans'
_diffrn_orient_matrix_UB_11 -0.0241006000
_diffrn_orient_matrix_UB_12 0.0372564000
_diffrn_orient_matrix_UB_13 -0.0447946000
_diffrn_orient_matrix_UB_21 0.0448859000
_diffrn_orient_matrix_UB_22 0.0315778000
_diffrn_orient_matrix_UB_23 0.0387140000
_diffrn_orient_matrix_UB_31 0.0377377000
_diffrn_orient_matrix_UB_32 -0.0138005000
_diffrn_orient_matrix_UB_33 -0.0323006000
_diffrn_radiation_monochromator mirror
_diffrn_radiation_type MoK\a
_diffrn_radiation_wavelength 0.71073
_diffrn_reflns_av_R_equivalents 0.0368
_diffrn_reflns_av_unetI/netI 0.0555
_diffrn_reflns_limit_h_max 13
_diffrn_reflns_limit_h_min -14
_diffrn_reflns_limit_k_max 17
_diffrn_reflns_limit_k_min -8
_diffrn_reflns_limit_l_max 13
_diffrn_reflns_limit_l_min -13
_diffrn_reflns_number 7053
_diffrn_reflns_theta_full 26.00
_diffrn_reflns_theta_max 26.02
_diffrn_reflns_theta_min 3.44
_diffrn_source 'SuperNova (Mo) X-ray Source'
_exptl_absorpt_coefficient_mu 0.193
_exptl_absorpt_correction_T_max 0.955
_exptl_absorpt_correction_T_min 0.942
_exptl_absorpt_correction_type multi-scan
_exptl_absorpt_process_details
;
CrysAlisPro, Agilent Technologies,
Version 1.171.36.28 (release 01-02-2013 CrysAlis171 .NET)
(compiled Feb  1 2013,16:14:44)
Empirical absorption correction using spherical harmonics,
 implemented in SCALE3 ABSPACK scaling algorithm.
;
_exptl_crystal_colour 'clear light yellow'
_exptl_crystal_density_diffrn 1.358
_exptl_crystal_density_method 'not measured'
_exptl_crystal_description block
_exptl_crystal_F_000 752
_exptl_crystal_size_max 0.31
_exptl_crystal_size_mid 0.27
_exptl_crystal_size_min 0.24
_refine_diff_density_max 0.253
_refine_diff_density_min -0.278
_refine_diff_density_rms 0.051
_refine_ls_extinction_method none
_refine_ls_goodness_of_fit_ref 1.051
_refine_ls_hydrogen_treatment constr
_refine_ls_matrix_type full
_refine_ls_number_parameters 244
_refine_ls_number_reflns 3475
_refine_ls_number_restraints 0
_refine_ls_restrained_S_all 1.051
_refine_ls_R_factor_all 0.0650
_refine_ls_R_factor_gt 0.0451
_refine_ls_shift/su_max 0.000
_refine_ls_shift/su_mean 0.000
_refine_ls_structure_factor_coef Fsqd
_refine_ls_weighting_details 'calc w=1/[\s^2^(Fo^2^)+(0.0337P)^2^+0.5689P] where P=(Fo^2^+2Fc^2^)/3'
_refine_ls_weighting_scheme calc
_refine_ls_wR_factor_gt 0.0943
_refine_ls_wR_factor_ref 0.1058
_reflns_number_gt 2636
_reflns_number_total 3475
_reflns_threshold_expression >2sigma(I)
_cod_data_source_file jo7b00850_si_002.cif
_cod_data_source_block hyx_0915
_cod_original_cell_volume 1772.91(13)
_cod_database_code 4032757
_reflns_odcompleteness_completeness 99.39
_reflns_odcompleteness_iscentric 1
_reflns_odcompleteness_theta 26.32
_olex2_refinement_description
;
1. Fixed Uiso
 At 1.2 times of:
  All C(H) groups
2.a Aromatic/amide H refined with riding coordinates:
 C3(H3), C4(H4), C5(H5), C6(H6), C8(H8), C10(H10), C11(H11), C12(H12),
 C13(H13), C15(H15), C20(H20), C21(H21), C22(H22), C23(H23)
;
_olex2_submission_special_instructions 'No special instructions were received'

loop_
_space_group_symop_id
_space_group_symop_operation_xyz
1 'x, y, z'
2 '-x, y+1/2, -z+1/2'
3 '-x, -y, -z'
4 'x, -y-1/2, z-1/2'

loop_
_atom_site_label
_atom_site_type_symbol
_atom_site_fract_x
_atom_site_fract_y
_atom_site_fract_z
_atom_site_U_iso_or_equiv
_atom_site_adp_type
_atom_site_occupancy
_atom_site_calc_flag
_atom_site_refinement_flags_posn
S1 S 0.78735(5) 0.22932(4) 0.38623(5) 0.02519(16) Uani 1 d .
N1 N 0.65515(18) 0.05934(17) -0.05098(18) 0.0435(6) Uani 1 d .
N2 N 0.84824(14) 0.20293(13) 0.19117(15) 0.0222(4) Uani 1 d .
C1 C 0.61858(17) 0.06659(16) 0.36333(18) 0.0220(5) Uani 1 d .
C2 C 0.71277(17) 0.02321(16) 0.46244(18) 0.0228(5) Uani 1 d .
C3 C 0.80532(19) -0.03098(18) 0.4435(2) 0.0306(5) Uani 1 d .
H3 H 0.8033 -0.0396 0.3613 0.037 Uiso 1 calc R
C4 C 0.8957(2) -0.06994(18) 0.5425(2) 0.0352(6) Uani 1 d .
H4 H 0.9551 -0.1043 0.5274 0.042 Uiso 1 calc R
C5 C 0.9011(2) -0.05910(18) 0.6681(2) 0.0357(6) Uani 1 d .
H5 H 0.9636 -0.0864 0.7353 0.043 Uiso 1 calc R
C6 C 0.8155(2) -0.00911(17) 0.6909(2) 0.0313(5) Uani 1 d .
H6 H 0.8199 -0.0025 0.7742 0.038 Uiso 1 calc R
C7 C 0.71897(18) 0.03365(16) 0.59097(19) 0.0246(5) Uani 1 d .
C8 C 0.63099(19) 0.08625(16) 0.6136(2) 0.0270(5) Uani 1 d .
H8 H 0.6356 0.0934 0.6969 0.032 Uiso 1 calc R
C9 C 0.53697(18) 0.12819(16) 0.5163(2) 0.0250(5) Uani 1 d .
C10 C 0.4462(2) 0.18166(18) 0.5395(2) 0.0364(6) Uani 1 d .
H10 H 0.4502 0.1886 0.6226 0.044 Uiso 1 calc R
C11 C 0.3554(2) 0.22211(19) 0.4445(3) 0.0436(7) Uani 1 d .
H11 H 0.2982 0.2574 0.4623 0.052 Uiso 1 calc R
C12 C 0.3464(2) 0.21113(19) 0.3166(2) 0.0419(6) Uani 1 d .
H12 H 0.2826 0.2387 0.2511 0.050 Uiso 1 calc R
C13 C 0.42998(19) 0.16068(18) 0.2890(2) 0.0324(6) Uani 1 d .
H13 H 0.4226 0.1542 0.2047 0.039 Uiso 1 calc R
C14 C 0.52895(18) 0.11757(16) 0.38748(19) 0.0245(5) Uani 1 d .
C15 C 0.61111(18) 0.05746(17) 0.23015(19) 0.0266(5) Uani 1 d .
H15 H 0.5536 0.0162 0.1769 0.032 Uiso 1 calc R
C16 C 0.68064(17) 0.10388(16) 0.18038(18) 0.0228(5) Uani 1 d .
C17 C 0.66674(19) 0.08065(18) 0.0503(2) 0.0298(5) Uani 1 d .
C18 C 0.77301(17) 0.17556(15) 0.24205(18) 0.0208(5) Uani 1 d .
C19 C 0.90697(18) 0.29433(16) 0.37916(19) 0.0226(5) Uani 1 d .
C20 C 0.98085(19) 0.35841(16) 0.46757(19) 0.0272(5) Uani 1 d .
H20 H 0.9669 0.3742 0.5406 0.033 Uiso 1 calc R
C21 C 1.09466(18) 0.37455(17) 0.3329(2) 0.0290(5) Uani 1 d .
H21 H 1.1587 0.4021 0.3186 0.035 Uiso 1 calc R
C22 C 1.07546(19) 0.39789(17) 0.4440(2) 0.0296(5) Uani 1 d .
H22 H 1.1268 0.4403 0.5022 0.036 Uiso 1 calc R
C23 C 1.02166(18) 0.31219(17) 0.2449(2) 0.0274(5) Uani 1 d .
H23 H 1.0351 0.2980 0.1712 0.033 Uiso 1 calc R
C24 C 0.92646(17) 0.27032(16) 0.26801(18) 0.0226(5) Uani 1 d .

loop_
_atom_site_aniso_label
_atom_site_aniso_U_11
_atom_site_aniso_U_22
_atom_site_aniso_U_33
_atom_site_aniso_U_23
_atom_site_aniso_U_13
_atom_site_aniso_U_12
S1 0.0325(3) 0.0268(3) 0.0205(3) -0.0041(2) 0.0146(2) -0.0040(3)
N1 0.0510(13) 0.0552(16) 0.0257(11) -0.0096(10) 0.0161(10) -0.0203(12)
N2 0.0245(9) 0.0248(10) 0.0183(9) -0.0001(8) 0.0093(7) -0.0004(8)
C1 0.0227(10) 0.0256(12) 0.0195(10) -0.0018(9) 0.0098(9) -0.0076(10)
C2 0.0228(11) 0.0245(12) 0.0215(11) -0.0010(9) 0.0088(9) -0.0057(9)
C3 0.0307(12) 0.0353(14) 0.0286(12) 0.0001(11) 0.0144(10) -0.0003(11)
C4 0.0290(12) 0.0360(15) 0.0398(14) 0.0030(12) 0.0121(11) 0.0048(11)
C5 0.0327(13) 0.0330(15) 0.0317(13) 0.0073(11) 0.0010(11) 0.0030(11)
C6 0.0409(13) 0.0285(13) 0.0203(11) 0.0010(10) 0.0066(10) -0.0060(11)
C7 0.0290(11) 0.0225(12) 0.0228(11) -0.0007(10) 0.0102(10) -0.0071(10)
C8 0.0395(13) 0.0232(12) 0.0220(11) -0.0047(10) 0.0156(10) -0.0080(10)
C9 0.0310(12) 0.0175(11) 0.0302(12) -0.0015(10) 0.0157(10) -0.0040(9)
C10 0.0459(14) 0.0282(14) 0.0454(14) -0.0037(12) 0.0288(13) 0.0002(12)
C11 0.0440(15) 0.0357(16) 0.0624(18) 0.0027(14) 0.0328(14) 0.0100(13)
C12 0.0351(13) 0.0360(16) 0.0541(16) 0.0122(13) 0.0160(12) 0.0096(12)
C13 0.0323(12) 0.0332(14) 0.0337(13) 0.0065(11) 0.0146(11) -0.0011(11)
C14 0.0254(11) 0.0227(12) 0.0266(11) 0.0025(10) 0.0113(9) -0.0064(10)
C15 0.0236(11) 0.0329(14) 0.0207(11) -0.0011(10) 0.0054(9) -0.0027(10)
C16 0.0222(10) 0.0282(13) 0.0173(10) -0.0010(9) 0.0068(9) 0.0006(10)
C17 0.0303(12) 0.0357(14) 0.0241(12) -0.0006(11) 0.0109(10) -0.0084(11)
C18 0.0240(10) 0.0237(12) 0.0155(10) 0.0013(9) 0.0082(9) 0.0036(9)
C19 0.0277(11) 0.0220(12) 0.0195(10) 0.0026(9) 0.0104(9) 0.0022(9)
C20 0.0364(12) 0.0258(13) 0.0202(11) 0.0003(10) 0.0115(10) -0.0002(11)
C21 0.0279(12) 0.0295(13) 0.0314(12) 0.0029(11) 0.0132(10) -0.0032(10)
C22 0.0358(12) 0.0242(13) 0.0239(12) -0.0004(10) 0.0055(10) -0.0031(11)
C23 0.0311(12) 0.0300(13) 0.0252(11) -0.0025(10) 0.0152(10) -0.0019(10)
C24 0.0254(11) 0.0228(12) 0.0194(10) 0.0014(9) 0.0082(9) 0.0015(10)

loop_
_atom_type_symbol
_atom_type_description
_atom_type_scat_dispersion_real
_atom_type_scat_dispersion_imag
_atom_type_scat_source
C C 0.0033 0.0016 'International Tables Vol C Tables 4.2.6.8 and 6.1.1.4'
H H 0.0000 0.0000 'International Tables Vol C Tables 4.2.6.8 and 6.1.1.4'
N N 0.0061 0.0033 'International Tables Vol C Tables 4.2.6.8 and 6.1.1.4'
S S 0.1246 0.1234 'International Tables Vol C Tables 4.2.6.8 and 6.1.1.4'

loop_
_geom_angle_atom_site_label_1
_geom_angle_atom_site_label_2
_geom_angle_atom_site_label_3
_geom_angle
C19 S1 C18 88.61(9)
C18 N2 C24 110.20(16)
C2 C1 C14 121.05(18)
C2 C1 C15 120.06(17)
C14 C1 C15 118.88(19)
C1 C2 C3 123.58(18)
C1 C2 C7 119.18(18)
C3 C2 C7 117.24(19)
C2 C3 H3 119.3
C4 C3 C2 121.4(2)
C4 C3 H3 119.3
C3 C4 H4 119.6
C3 C4 C5 120.8(2)
C5 C4 H4 119.6
C4 C5 H5 120.0
C6 C5 C4 120.0(2)
C6 C5 H5 120.0
C5 C6 H6 119.2
C5 C6 C7 121.6(2)
C7 C6 H6 119.2
C6 C7 C2 118.89(19)
C8 C7 C2 119.1(2)
C8 C7 C6 122.05(19)
C7 C8 H8 118.9
C9 C8 C7 122.15(19)
C9 C8 H8 118.9
C8 C9 C10 122.2(2)
C8 C9 C14 119.41(18)
C10 C9 C14 118.4(2)
C9 C10 H10 119.2
C11 C10 C9 121.7(2)
C11 C10 H10 119.2
C10 C11 H11 119.9
C10 C11 C12 120.1(2)
C12 C11 H11 119.9
C11 C12 H12 119.7
C13 C12 C11 120.7(2)
C13 C12 H12 119.7
C12 C13 H13 119.5
C12 C13 C14 121.0(2)
C14 C13 H13 119.5
C1 C14 C9 119.11(19)
C1 C14 C13 122.80(19)
C13 C14 C9 118.09(19)
C1 C15 H15 117.4
C16 C15 C1 125.2(2)
C16 C15 H15 117.4
C15 C16 C17 117.7(2)
C15 C16 C18 127.85(18)
C17 C16 C18 114.48(17)
N1 C17 C16 177.7(3)
N2 C18 S1 116.48(16)
N2 C18 C16 121.41(17)
C16 C18 S1 122.11(14)
C20 C19 S1 128.72(15)
C20 C19 C24 121.53(18)
C24 C19 S1 109.69(16)
C19 C20 H20 120.9
C22 C20 C19 118.14(19)
C22 C20 H20 120.9
C22 C21 H21 119.1
C23 C21 H21 119.1
C23 C21 C22 121.73(19)
C20 C22 C21 120.5(2)
C20 C22 H22 119.8
C21 C22 H22 119.8
C21 C23 H23 120.7
C21 C23 C24 118.69(19)
C24 C23 H23 120.7
N2 C24 C19 115.01(17)
N2 C24 C23 125.51(18)
C23 C24 C19 119.4(2)

loop_
_geom_bond_atom_site_label_1
_geom_bond_atom_site_label_2
_geom_bond_distance
S1 C18 1.7475(19)
S1 C19 1.732(2)
N1 C17 1.143(3)
N2 C18 1.301(2)
N2 C24 1.386(3)
C1 C2 1.402(3)
C1 C14 1.405(3)
C1 C15 1.483(3)
C2 C3 1.430(3)
C2 C7 1.438(3)
C3 H3 0.9300
C3 C4 1.353(3)
C4 H4 0.9300
C4 C5 1.410(3)
C5 H5 0.9300
C5 C6 1.349(3)
C6 H6 0.9300
C6 C7 1.418(3)
C7 C8 1.391(3)
C8 H8 0.9300
C8 C9 1.382(3)
C9 C10 1.428(3)
C9 C14 1.435(3)
C10 H10 0.9300
C10 C11 1.341(3)
C11 H11 0.9300
C11 C12 1.420(3)
C12 H12 0.9300
C12 C13 1.360(3)
C13 H13 0.9300
C13 C14 1.428(3)
C15 H15 0.9300
C15 C16 1.340(3)
C16 C17 1.456(3)
C16 C18 1.467(3)
C19 C20 1.391(3)
C19 C24 1.406(3)
C20 H20 0.9300
C20 C22 1.381(3)
C21 H21 0.9300
C21 C22 1.400(3)
C21 C23 1.369(3)
C22 H22 0.9300
C23 H23 0.9300
C23 C24 1.398(3)

loop_
_geom_torsion_atom_site_label_1
_geom_torsion_atom_site_label_2
_geom_torsion_atom_site_label_3
_geom_torsion_atom_site_label_4
_geom_torsion
S1 C19 C20 C22 176.41(17)
S1 C19 C24 N2 0.4(2)
S1 C19 C24 C23 -177.91(17)
C1 C2 C3 C4 178.7(2)
C1 C2 C7 C6 -179.00(19)
C1 C2 C7 C8 0.3(3)
C1 C15 C16 C17 175.4(2)
C1 C15 C16 C18 -3.2(4)
C2 C1 C14 C9 2.4(3)
C2 C1 C14 C13 -178.4(2)
C2 C1 C15 C16 -74.5(3)
C2 C3 C4 C5 0.6(4)
C2 C7 C8 C9 0.6(3)
C3 C2 C7 C6 0.4(3)
C3 C2 C7 C8 179.7(2)
C3 C4 C5 C6 -0.2(4)
C4 C5 C6 C7 -0.1(4)
C5 C6 C7 C2 0.0(3)
C5 C6 C7 C8 -179.3(2)
C6 C7 C8 C9 179.8(2)
C7 C2 C3 C4 -0.7(3)
C7 C8 C9 C10 179.6(2)
C7 C8 C9 C14 0.0(3)
C8 C9 C10 C11 180.0(2)
C8 C9 C14 C1 -1.5(3)
C8 C9 C14 C13 179.2(2)
C9 C10 C11 C12 1.0(4)
C10 C9 C14 C1 178.9(2)
C10 C9 C14 C13 -0.4(3)
C10 C11 C12 C13 -0.8(4)
C11 C12 C13 C14 -0.1(4)
C12 C13 C14 C1 -178.6(2)
C12 C13 C14 C9 0.6(3)
C14 C1 C2 C3 178.8(2)
C14 C1 C2 C7 -1.8(3)
C14 C1 C15 C16 106.7(3)
C14 C9 C10 C11 -0.5(3)
C15 C1 C2 C3 0.1(3)
C15 C1 C2 C7 179.44(19)
C15 C1 C14 C9 -178.80(19)
C15 C1 C14 C13 0.4(3)
C15 C16 C17 N1 -36(6)
C15 C16 C18 S1 -12.7(3)
C15 C16 C18 N2 167.8(2)
C17 C16 C18 S1 168.60(16)
C17 C16 C18 N2 -10.9(3)
C18 S1 C19 C20 -177.1(2)
C18 S1 C19 C24 0.11(16)
C18 N2 C24 C19 -0.8(3)
C18 N2 C24 C23 177.3(2)
C18 C16 C17 N1 143(6)
C19 S1 C18 N2 -0.60(17)
C19 S1 C18 C16 179.91(18)
C19 C20 C22 C21 0.8(3)
C20 C19 C24 N2 177.76(19)
C20 C19 C24 C23 -0.5(3)
C21 C23 C24 N2 -177.0(2)
C21 C23 C24 C19 1.1(3)
C22 C21 C23 C24 -0.7(3)
C23 C21 C22 C20 -0.3(3)
C24 N2 C18 S1 0.9(2)
C24 N2 C18 C16 -179.62(18)
C24 C19 C20 C22 -0.5(3)
